data_4103735
loop_
_publ_author_name
'Kenneth E. Maly'
'Thierry Maris'
'James D. Wuest'

_publ_section_title
;
 Engineering Hydrogen-Bonded Molecular Crystals Built from Derivatives of
 Hexaphenylbenzene and Related Compounds
;
_journal_name_full 'J. Am. Chem. Soc.'
_journal_page_first 4306
_journal_page_last 4322
_journal_paper_doi 10.1021/ja067571x
_journal_volume 129
_journal_year 2007
_chemical_compound_source 'Synthesized by the authors. See text'
_chemical_formula_moiety 'C51 H41 N25, 8(C2 H6 O S)'
_chemical_formula_sum 'C67 H89 N25 O8 S8'
_chemical_formula_weight 1629.11
_chemical_name_systematic
; 
 ? 
;
_space_group_IT_number 15
_symmetry_cell_setting monoclinic
_symmetry_space_group_name_Hall '-C 2yc'
_symmetry_space_group_name_H-M 'C 1 2/c 1'
_atom_sites_solution_hydrogens geom
_atom_sites_solution_primary direct
_atom_sites_solution_secondary difmap
_audit_creation_method SHELXL-97
_cell_angle_alpha 90.00
_cell_angle_beta 108.302(4)
_cell_angle_gamma 90.00
_cell_formula_units_Z 4
_cell_length_a 31.282(15)
_cell_length_b 24.617(3)
_cell_length_c 11.704(9)
_cell_measurement_reflns_used 9935
_cell_measurement_temperature 100(2)
_cell_measurement_theta_max 51.00
_cell_measurement_theta_min 12.15
_cell_volume 8557(8)
_computing_cell_refinement 'SMART (Bruker, 2003)'
_computing_data_collection 'SMART (Bruker, 2003)'
_computing_data_reduction 'SAINT (Bruker, 2004)'
_computing_molecular_graphics 'SHELXTL (Bruker, 1997)'
_computing_publication_material 'UdMX (local program)'
_computing_structure_refinement 'SHELXL97 (Sheldrick, 1997)'
_computing_structure_solution 'SHELXS97 (Sheldrick, 1997)'
_diffrn_ambient_temperature 100(2)
_diffrn_detector_area_resol_mean 5.5
_diffrn_measured_fraction_theta_full 0.999
_diffrn_measured_fraction_theta_max 0.999
_diffrn_measurement_device_type 'Bruker Smart 6000'
_diffrn_measurement_method \w
_diffrn_radiation_monochromator 'Montel 200 optics'
_diffrn_radiation_source 'Rotating Anode'
_diffrn_radiation_type CuK\a
_diffrn_radiation_wavelength 1.54178
_diffrn_reflns_av_R_equivalents 0.057
_diffrn_reflns_av_sigmaI/netI 0.3924
_diffrn_reflns_limit_h_max 36
_diffrn_reflns_limit_h_min -37
_diffrn_reflns_limit_k_max 30
_diffrn_reflns_limit_k_min -30
_diffrn_reflns_limit_l_max 14
_diffrn_reflns_limit_l_min -14
_diffrn_reflns_number 57909
_diffrn_reflns_theta_full 68.12
_diffrn_reflns_theta_max 68.12
_diffrn_reflns_theta_min 2.33
_diffrn_standards_decay_% -0.63
_diffrn_standards_interval_time 1440
_diffrn_standards_number 161
_exptl_absorpt_coefficient_mu 2.459
_exptl_absorpt_correction_T_max 0.7500
_exptl_absorpt_correction_T_min 0.5800
_exptl_absorpt_correction_type multi-scan
_exptl_absorpt_process_details 'Sadabs (Sheldrick,1996)'
_exptl_crystal_colour Colorless
_exptl_crystal_density_diffrn 1.265
_exptl_crystal_density_method 'not measured'
_exptl_crystal_description block
_exptl_crystal_F_000 3432
_exptl_crystal_size_max 0.23
_exptl_crystal_size_mid 0.23
_exptl_crystal_size_min 0.12
_refine_diff_density_max 0.389
_refine_diff_density_min -0.423
_refine_diff_density_rms 0.085
_refine_ls_extinction_method none
_refine_ls_goodness_of_fit_ref 1.000
_refine_ls_hydrogen_treatment constr
_refine_ls_matrix_type full
_refine_ls_number_parameters 498
_refine_ls_number_reflns 8129
_refine_ls_number_restraints 40
_refine_ls_restrained_S_all 1.003
_refine_ls_R_factor_all 0.1237
_refine_ls_R_factor_gt 0.0890
_refine_ls_shift/su_max 0.011
_refine_ls_shift/su_mean 0.000
_refine_ls_structure_factor_coef Fsqd
_refine_ls_weighting_details 'calc w=1/[\s^2^(Fo^2^)+(0.0115P)^2^] where P=(Fo^2^+2Fc^2^)/3'
_refine_ls_weighting_scheme calc
_refine_ls_wR_factor_gt 0.1426
_refine_ls_wR_factor_ref 0.1474
_reflns_number_gt 2802
_reflns_number_total 7812
_reflns_threshold_expression I>2\s(I)
_cod_data_source_file deposit.cif
_cod_data_source_block jw1115
_cod_original_sg_symbol_H-M C2/c
_cod_database_code 4103735

loop_
_symmetry_equiv_pos_as_xyz
'x, y, z'
'-x, y, -z+1/2'
'x+1/2, y+1/2, z'
'-x+1/2, y+1/2, -z+1/2'
'-x, -y, -z'
'x, -y, z-1/2'
'-x+1/2, -y+1/2, -z'
'x+1/2, -y+1/2, z-1/2'

loop_
_atom_site_label
_atom_site_type_symbol
_atom_site_fract_x
_atom_site_fract_y
_atom_site_fract_z
_atom_site_U_iso_or_equiv
_atom_site_adp_type
_atom_site_occupancy
_atom_site_symmetry_multiplicity
_atom_site_calc_flag
_atom_site_refinement_flags
C1 C 1.0000 0.9337(3) 0.7500 0.0399(17) Uani 1 2 d S
C2 C 1.02770(16) 0.96109(19) 0.7002(4) 0.0377(12) Uani 1 1 d .
C3 C 1.02982(15) 1.0156(2) 0.7007(4) 0.0375(11) Uani 1 1 d .
C4 C 1.0000 1.0419(2) 0.7500 0.0390(16) Uani 1 2 d S
H4 H 1.0000 1.0805 0.7500 0.047 Uiso 1 2 calc S
C10 C 1.0000 0.8736(3) 0.7500 0.050(2) Uani 1 2 d S
C11 C 0.96244(17) 0.8441(2) 0.6996(4) 0.0450(13) Uani 1 1 d .
H11 H 0.9351 0.8627 0.6619 0.054 Uiso 1 1 calc .
C12 C 0.96194(18) 0.7904(2) 0.7002(4) 0.0463(13) Uani 1 1 d .
H12 H 0.9342 0.7721 0.6649 0.056 Uiso 1 1 calc .
C13 C 1.0000 0.7606(3) 0.7500 0.0419(17) Uani 1 2 d S
C14 C 1.0000 0.7036(3) 0.7500 0.0517(19) Uani 1 2 d S
C15 C 0.9646(2) 0.6264(2) 0.7546(4) 0.0536(14) Uani 1 1 d .
N10 N 0.96315(15) 0.6782(2) 0.7526(3) 0.0525(11) Uani 1 1 d .
N11 N 1.0000 0.5971(2) 0.7500 0.0491(15) Uani 1 2 d S
N12 N 0.92917(14) 0.59792(17) 0.7589(3) 0.0476(10) Uani 1 1 d .
H12A H 0.9045 0.6147 0.7603 0.057 Uiso 1 1 calc .
H12B H 0.9303 0.5622 0.7603 0.057 Uiso 1 1 calc .
C20 C 1.05726(18) 0.93004(19) 0.6441(4) 0.0451(13) Uani 1 1 d .
C21 C 1.03786(17) 0.89702(19) 0.5499(4) 0.0422(12) Uani 1 1 d .
H21 H 1.0060 0.8947 0.5174 0.051 Uiso 1 1 calc .
C22 C 1.06482(19) 0.86696(19) 0.5022(4) 0.0438(12) Uani 1 1 d .
H22 H 1.0514 0.8443 0.4349 0.053 Uiso 1 1 calc .
C23 C 1.11086(19) 0.8688(2) 0.5494(4) 0.0480(13) Uani 1 1 d .
C24 C 1.12841(17) 0.9043(2) 0.6450(4) 0.0473(12) Uani 1 1 d .
H24 H 1.1602 0.9076 0.6776 0.057 Uiso 1 1 calc .
C25 C 1.10316(18) 0.93344(19) 0.6926(4) 0.0415(12) Uani 1 1 d .
H25 H 1.1165 0.9565 0.7594 0.050 Uiso 1 1 calc .
C26 C 1.13955(18) 0.8362(2) 0.5041(4) 0.0451(13) Uani 1 1 d .
C27 C 1.1509(2) 0.7701(2) 0.3976(5) 0.0518(14) Uani 1 1 d .
C28 C 1.2093(2) 0.8116(2) 0.5210(4) 0.0503(14) Uani 1 1 d .
N20 N 1.12106(17) 0.79911(19) 0.4290(4) 0.0575(12) Uani 1 1 d .
N21 N 1.19469(18) 0.77520(19) 0.4401(4) 0.0594(12) Uani 1 1 d .
N22 N 1.18323(18) 0.84599(19) 0.5551(4) 0.0616(12) Uani 1 1 d .
N23 N 1.13733(16) 0.73121(18) 0.3173(4) 0.0578(12) Uani 1 1 d .
H23A H 1.1572 0.7114 0.2967 0.069 Uiso 1 1 calc .
H23B H 1.1084 0.7250 0.2840 0.069 Uiso 1 1 calc .
N24 N 1.25400(17) 0.81932(18) 0.5674(4) 0.0599(12) Uani 1 1 d .
H24A H 1.2726 0.7995 0.5421 0.072 Uiso 1 1 calc .
H24B H 1.2646 0.8442 0.6231 0.072 Uiso 1 1 calc .
C30 C 1.05866(19) 1.0474(2) 0.6568(4) 0.0536(14) Uani 1 1 d .
C31 C 1.06660(19) 1.0354(2) 0.5451(4) 0.0495(13) Uani 1 1 d .
H31 H 1.0491 1.0090 0.4912 0.059 Uiso 1 1 calc .
C32 C 1.10009(18) 1.0631(2) 0.5189(4) 0.0513(14) Uani 1 1 d .
H32 H 1.1092 1.0503 0.4534 0.062 Uiso 1 1 calc .
C33 C 1.12092(17) 1.1064(2) 0.5773(4) 0.0452(13) Uani 1 1 d .
C34 C 1.1088(2) 1.1196(2) 0.6782(4) 0.0562(15) Uani 1 1 d .
H34 H 1.1218 1.1511 0.7226 0.067 Uiso 1 1 calc .
C35 C 1.08088(19) 1.0915(2) 0.7150(4) 0.0511(13) Uani 1 1 d .
H35 H 1.0756 1.1025 0.7873 0.061 Uiso 1 1 calc .
C36 C 1.15335(19) 1.1358(2) 0.5369(5) 0.0521(14) Uani 1 1 d .
C37 C 1.2053(2) 1.1385(3) 0.4433(5) 0.0596(15) Uani 1 1 d .
C38 C 1.1900(2) 1.2091(3) 0.5337(5) 0.0618(16) Uani 1 1 d .
N30 N 1.17504(17) 1.11129(18) 0.4728(4) 0.0594(12) Uani 1 1 d .
N31 N 1.21667(15) 1.18854(19) 0.4739(3) 0.0512(11) Uani 1 1 d .
N32 N 1.15955(18) 1.1856(2) 0.5695(4) 0.0668(14) Uani 1 1 d .
N33 N 1.22673(15) 1.11569(17) 0.3759(3) 0.0561(12) Uani 1 1 d .
H33A H 1.2205 1.0820 0.3510 0.067 Uiso 1 1 calc .
H33B H 1.2474 1.1341 0.3555 0.067 Uiso 1 1 calc .
N34 N 1.19943(16) 1.2603(2) 0.5610(3) 0.0580(12) Uani 1 1 d .
H34A H 1.1851 1.2782 0.6031 0.070 Uiso 1 1 calc .
H34B H 1.2201 1.2769 0.5372 0.070 Uiso 1 1 calc .
S40 S 0.16044(6) 0.29742(6) 0.15944(12) 0.0680(5) Uani 1 1 d D
O40 O 0.16181(16) 0.34998(12) 0.2328(3) 0.0823(13) Uani 1 1 d D
C40 C 0.1477(2) 0.2420(2) 0.2411(5) 0.094(2) Uani 1 1 d D
H40A H 0.1495 0.2540 0.3223 0.141 Uiso 1 1 calc R
H40B H 0.1694 0.2126 0.2465 0.141 Uiso 1 1 calc R
H40C H 0.1172 0.2288 0.1995 0.141 Uiso 1 1 calc R
C41 C 0.21763(12) 0.2816(3) 0.2315(6) 0.110(2) Uani 1 1 d D
H41A H 0.2366 0.3050 0.1997 0.165 Uiso 1 1 calc R
H41B H 0.2231 0.2435 0.2165 0.165 Uiso 1 1 calc R
H41C H 0.2249 0.2876 0.3183 0.165 Uiso 1 1 calc R
S50 S 0.02665(5) 0.28770(6) 0.56815(12) 0.0685(5) Uani 1 1 d D
O50 O 0.04624(13) 0.30060(14) 0.7039(3) 0.0766(12) Uani 1 1 d D
C50 C -0.03228(14) 0.2747(3) 0.5371(5) 0.096(2) Uani 1 1 d D
H50A H -0.0365 0.2482 0.5950 0.144 Uiso 1 1 calc R
H50B H -0.0448 0.2602 0.4553 0.144 Uiso 1 1 calc R
H50C H -0.0477 0.3086 0.5439 0.144 Uiso 1 1 calc R
C51 C 0.0337(2) 0.21681(19) 0.5874(5) 0.104(2) Uani 1 1 d D
H51A H 0.0572 0.2045 0.5545 0.156 Uiso 1 1 calc R
H51B H 0.0053 0.1985 0.5452 0.156 Uiso 1 1 calc R
H51C H 0.0425 0.2080 0.6734 0.156 Uiso 1 1 calc R
S60 S 0.34784(5) 0.89420(6) 0.85483(11) 0.0582(4) Uani 1 1 d D
O60 O 0.31441(14) 0.84806(15) 0.7997(3) 0.0837(13) Uani 1 1 d D
C60 C 0.3350(2) 0.9188(3) 0.9841(4) 0.100(2) Uani 1 1 d D
H60A H 0.3224 0.8893 1.0195 0.149 Uiso 1 1 calc R
H60B H 0.3131 0.9484 0.9602 0.149 Uiso 1 1 calc R
H60C H 0.3626 0.9323 1.0435 0.149 Uiso 1 1 calc R
C61 C 0.3882(2) 0.8523(2) 0.9553(5) 0.101(2) Uani 1 1 d D
H61A H 0.3760 0.8155 0.9534 0.151 Uiso 1 1 calc R
H61B H 0.3956 0.8670 1.0370 0.151 Uiso 1 1 calc R
H61C H 0.4155 0.8510 0.9313 0.151 Uiso 1 1 calc R
S70 S 0.22075(6) 0.08976(6) 0.81356(12) 0.0667(5) Uani 1 1 d D
O70 O 0.27042(12) 0.10777(15) 0.8525(3) 0.0774(12) Uani 1 1 d D
C70 C 0.2178(2) 0.02843(19) 0.7284(5) 0.095(2) Uani 1 1 d D
H70A H 0.2269 0.0361 0.6570 0.143 Uiso 1 1 calc R
H70B H 0.1869 0.0145 0.7033 0.143 Uiso 1 1 calc R
H70C H 0.2381 0.0012 0.7783 0.143 Uiso 1 1 calc R
C71 C 0.2277(2) 0.0476(3) 0.9401(5) 0.108(3) Uani 1 1 d D
H71A H 0.2431 0.0140 0.9303 0.163 Uiso 1 1 calc R
H71B H 0.1982 0.0387 0.9476 0.163 Uiso 1 1 calc R
H71C H 0.2458 0.0666 1.0128 0.163 Uiso 1 1 calc R

loop_
_atom_site_aniso_label
_atom_site_aniso_U_11
_atom_site_aniso_U_22
_atom_site_aniso_U_33
_atom_site_aniso_U_23
_atom_site_aniso_U_13
_atom_site_aniso_U_12
C1 0.039(4) 0.050(5) 0.039(3) 0.000 0.023(3) 0.000
C2 0.035(3) 0.036(3) 0.042(2) -0.003(2) 0.013(2) -0.003(2)
C3 0.023(3) 0.039(3) 0.050(3) 0.001(2) 0.010(2) -0.001(2)
C4 0.045(4) 0.026(4) 0.050(4) 0.000 0.020(4) 0.000
C10 0.062(6) 0.046(5) 0.040(4) 0.000 0.014(4) 0.000
C11 0.042(4) 0.051(4) 0.038(2) 0.003(2) 0.005(2) -0.002(3)
C12 0.067(4) 0.035(3) 0.044(3) -0.003(2) 0.029(3) -0.006(3)
C13 0.037(5) 0.034(4) 0.052(4) 0.000 0.010(4) 0.000
C14 0.041(5) 0.061(5) 0.053(4) 0.000 0.015(4) 0.000
C15 0.055(4) 0.052(4) 0.054(3) -0.007(3) 0.017(3) 0.007(3)
N10 0.047(3) 0.057(3) 0.054(2) 0.003(2) 0.016(2) -0.003(3)
N11 0.048(4) 0.051(4) 0.051(3) 0.000 0.019(3) 0.000
N12 0.045(3) 0.046(2) 0.048(2) 0.000(2) 0.009(2) 0.003(2)
C20 0.052(4) 0.042(3) 0.038(2) -0.008(2) 0.009(3) -0.008(3)
C21 0.052(3) 0.033(3) 0.039(2) 0.005(2) 0.011(2) -0.002(3)
C22 0.040(3) 0.041(3) 0.053(3) 0.001(2) 0.018(3) 0.006(3)
C23 0.047(4) 0.046(3) 0.052(3) 0.002(3) 0.016(3) 0.015(3)
C24 0.046(3) 0.044(3) 0.049(3) 0.001(3) 0.010(2) -0.007(3)
C25 0.038(3) 0.043(3) 0.042(3) -0.009(2) 0.011(2) 0.000(3)
C26 0.037(3) 0.059(4) 0.037(3) 0.002(3) 0.009(3) 0.003(3)
C27 0.043(4) 0.060(4) 0.047(3) 0.006(3) 0.007(3) -0.004(3)
C28 0.059(4) 0.050(4) 0.040(3) -0.007(3) 0.013(3) -0.006(3)
N20 0.061(3) 0.055(3) 0.055(2) -0.002(2) 0.016(3) 0.011(3)
N21 0.062(4) 0.060(3) 0.058(3) 0.002(2) 0.020(3) -0.004(3)
N22 0.054(3) 0.061(3) 0.070(3) -0.005(2) 0.019(3) -0.006(3)
N23 0.060(3) 0.052(3) 0.058(2) 0.005(2) 0.012(2) -0.005(2)
N24 0.057(3) 0.064(3) 0.058(2) 0.009(2) 0.017(3) 0.006(3)
C30 0.051(4) 0.055(4) 0.052(3) 0.008(3) 0.012(3) 0.011(3)
C31 0.050(3) 0.057(3) 0.039(3) -0.013(2) 0.012(3) -0.005(3)
C32 0.048(4) 0.045(3) 0.059(3) -0.001(3) 0.013(3) 0.010(3)
C33 0.043(3) 0.044(3) 0.044(3) -0.004(3) 0.009(2) 0.006(3)
C34 0.067(4) 0.055(4) 0.041(3) 0.005(3) 0.009(3) -0.003(3)
C35 0.065(4) 0.039(3) 0.052(3) 0.001(3) 0.024(3) -0.015(3)
C36 0.063(4) 0.042(3) 0.060(3) 0.000(3) 0.031(3) -0.004(3)
C37 0.053(4) 0.059(4) 0.060(3) -0.004(3) 0.009(3) -0.017(3)
C38 0.069(5) 0.053(4) 0.053(3) 0.004(3) 0.005(3) 0.002(4)
N30 0.058(3) 0.054(3) 0.064(3) 0.004(2) 0.016(3) 0.002(3)
N31 0.052(3) 0.061(3) 0.045(2) 0.001(2) 0.022(2) -0.003(2)
N32 0.068(4) 0.074(4) 0.059(3) -0.008(3) 0.021(3) -0.006(3)
N33 0.061(3) 0.050(3) 0.054(2) -0.010(2) 0.014(2) -0.006(2)
N34 0.061(3) 0.070(3) 0.039(2) 0.003(2) 0.011(2) 0.007(3)
S40 0.0698(11) 0.0677(10) 0.0650(8) 0.0027(8) 0.0190(8) 0.0017(9)
O40 0.098(4) 0.074(3) 0.072(2) -0.001(2) 0.023(2) -0.010(2)
C40 0.111(7) 0.090(5) 0.072(4) 0.016(4) 0.017(4) 0.002(4)
C41 0.102(6) 0.121(6) 0.108(5) 0.013(5) 0.037(5) 0.002(5)
S50 0.0692(11) 0.0692(11) 0.0676(9) 0.0000(8) 0.0224(8) -0.0017(9)
O50 0.072(3) 0.075(3) 0.082(2) 0.021(2) 0.023(2) 0.004(2)
C50 0.097(6) 0.102(6) 0.086(4) -0.018(4) 0.026(4) 0.000(5)
C51 0.102(6) 0.124(6) 0.081(4) -0.002(4) 0.022(4) -0.012(5)
S60 0.0589(10) 0.0598(9) 0.0584(7) 0.0004(7) 0.0221(7) -0.0006(8)
O60 0.089(3) 0.078(3) 0.080(3) 0.001(2) 0.022(3) -0.015(3)
C60 0.114(6) 0.099(6) 0.088(4) 0.008(4) 0.035(4) -0.014(5)
C61 0.119(7) 0.098(5) 0.100(5) -0.019(4) 0.057(5) 0.010(5)
S70 0.0680(11) 0.0673(10) 0.0638(8) -0.0056(8) 0.0195(8) -0.0061(9)
O70 0.090(3) 0.073(3) 0.078(2) -0.005(2) 0.039(2) -0.011(3)
C70 0.118(6) 0.075(5) 0.113(5) 0.017(4) 0.065(5) 0.015(4)
C71 0.104(6) 0.116(6) 0.125(6) 0.050(5) 0.063(5) 0.016(5)

loop_
_atom_type_symbol
_atom_type_description
_atom_type_scat_dispersion_real
_atom_type_scat_dispersion_imag
_atom_type_scat_source
C C 0.0181 0.0000 'International Tables Vol C Tables 4.2.6.8 and 6.1.1.4'
H H 0.0000 0.0000 'International Tables Vol C Tables 4.2.6.8 and 6.1.1.4'
N N 0.0311 0.0000 'International Tables Vol C Tables 4.2.6.8 and 6.1.1.4'
O O 0.0492 0.0000 'International Tables Vol C Tables 4.2.6.8 and 6.1.1.4'
S S 0.3331 0.0000 'International Tables Vol C Tables 4.2.6.8 and 6.1.1.4'

loop_
_geom_angle_atom_site_label_1
_geom_angle_atom_site_label_2
_geom_angle_atom_site_label_3
_geom_angle_site_symmetry_1
_geom_angle_site_symmetry_3
_geom_angle
_geom_angle_publ_flag
C2 C1 C2 . 2_756 120.8(6) y
C2 C1 C10 . . 119.6(3) y
C2 C1 C10 2_756 . 119.6(3) y
C3 C2 C1 . . 121.9(4) y
C3 C2 C20 . . 118.3(4) y
C1 C2 C20 . . 119.8(4) y
C2 C3 C4 . . 115.2(4) y
C2 C3 C30 . . 126.1(4) y
C4 C3 C30 . . 118.7(5) y
C3 C4 C3 2_756 . 124.9(6) y
C3 C4 H4 2_756 . 117.6 ?
C3 C4 H4 . . 117.6 ?
C11 C10 C11 2_756 . 114.8(7) y
C11 C10 C1 2_756 . 122.6(3) y
C11 C10 C1 . . 122.6(3) y
C12 C11 C10 . . 123.1(5) y
C12 C11 H11 . . 118.5 ?
C10 C11 H11 . . 118.5 ?
C11 C12 C13 . . 122.0(5) y
C11 C12 H12 . . 119 ?
C13 C12 H12 . . 119 ?
C12 C13 C12 . 2_756 114.9(7) y
C12 C13 C14 . . 122.6(3) y
C12 C13 C14 2_756 . 122.6(3) y
N10 C14 N10 2_756 . 123.4(8) y
N10 C14 C13 2_756 . 118.3(4) y
N10 C14 C13 . . 118.3(4) y
N10 C15 N12 . . 120.3(5) y
N10 C15 N11 . . 124.3(6) y
N12 C15 N11 . . 115.3(5) y
C15 N10 C14 . . 116.6(6) y
C15 N11 C15 2_756 . 114.6(7) y
C15 N12 H12A . . 120 ?
C15 N12 H12B . . 120 ?
H12A N12 H12B . . 120 ?
C21 C20 C25 . . 121.3(5) y
C21 C20 C2 . . 118.9(5) y
C25 C20 C2 . . 119.8(4) y
C20 C21 C22 . . 118.8(5) y
C20 C21 H21 . . 120.6 ?
C22 C21 H21 . . 120.6 ?
C21 C22 C23 . . 121.5(5) y
C21 C22 H22 . . 119.2 ?
C23 C22 H22 . . 119.2 ?
C22 C23 C24 . . 116.4(5) y
C22 C23 C26 . . 122.4(5) y
C24 C23 C26 . . 121.2(5) y
C25 C24 C23 . . 123.2(5) y
C25 C24 H24 . . 118.4 ?
C23 C24 H24 . . 118.4 ?
C24 C25 C20 . . 118.8(4) y
C24 C25 H25 . . 120.6 ?
C20 C25 H25 . . 120.6 ?
N20 C26 N22 . . 128.4(5) y
N20 C26 C23 . . 117.3(5) y
N22 C26 C23 . . 114.1(5) y
N21 C27 N23 . . 114.1(6) y
N21 C27 N20 . . 126.2(6) y
N23 C27 N20 . . 119.7(5) y
N21 C28 N22 . . 124.1(6) y
N21 C28 N24 . . 118.9(6) y
N22 C28 N24 . . 116.7(5) y
C26 N20 C27 . . 111.9(5) y
C28 N21 C27 . . 116.0(5) y
C28 N22 C26 . . 113.1(5) y
C27 N23 H23A . . 120 ?
C27 N23 H23B . . 120 ?
H23A N23 H23B . . 120 ?
C28 N24 H24A . . 120 ?
C28 N24 H24B . . 120 ?
H24A N24 H24B . . 120 ?
C35 C30 C3 . . 123.3(4) y
C35 C30 C31 . . 114.5(5) y
C3 C30 C31 . . 122.1(5) y
C32 C31 C30 . . 117.8(5) y
C32 C31 H31 . . 121.1 ?
C30 C31 H31 . . 121.1 ?
C33 C32 C31 . . 125.1(5) y
C33 C32 H32 . . 117.4 ?
C31 C32 H32 . . 117.4 ?
C32 C33 C34 . . 114.1(5) y
C32 C33 C36 . . 121.2(5) y
C34 C33 C36 . . 124.7(5) y
C35 C34 C33 . . 123.6(5) y
C35 C34 H34 . . 118.2 ?
C33 C34 H34 . . 118.2 ?
C34 C35 C30 . . 123.8(5) y
C34 C35 H35 . . 118.1 ?
C30 C35 H35 . . 118.1 ?
N32 C36 N30 . . 123.8(5) y
N32 C36 C33 . . 116.1(5) y
N30 C36 C33 . . 120.2(5) y
N30 C37 N31 . . 125.3(6) y
N30 C37 N33 . . 119.7(6) y
N31 C37 N33 . . 115.0(5) y
N32 C38 N34 . . 119.0(6) y
N32 C38 N31 . . 129.9(6) y
N34 C38 N31 . . 111.0(6) y
C37 N30 C36 . . 118.0(5) y
C37 N31 C38 . . 109.7(5) y
C36 N32 C38 . . 113.0(5) y
C37 N33 H33A . . 120 ?
C37 N33 H33B . . 120 ?
H33A N33 H33B . . 120 ?
C38 N34 H34A . . 120 ?
C38 N34 H34B . . 120 ?
H34A N34 H34B . . 120 ?
O40 S40 C41 . . 94.1(3) y
O40 S40 C40 . . 108.4(3) y
C41 S40 C40 . . 86.5(2) y
S40 C40 H40A . . 109.5 ?
S40 C40 H40B . . 109.5 ?
H40A C40 H40B . . 109.5 ?
S40 C40 H40C . . 109.5 ?
H40A C40 H40C . . 109.5 ?
H40B C40 H40C . . 109.5 ?
S40 C41 H41A . . 109.5 ?
S40 C41 H41B . . 109.5 ?
H41A C41 H41B . . 109.5 ?
S40 C41 H41C . . 109.5 ?
H41A C41 H41C . . 109.5 ?
H41B C41 H41C . . 109.5 ?
O50 S50 C51 . . 94.5(2) y
O50 S50 C50 . . 107.2(2) y
C51 S50 C50 . . 85.9(3) y
S50 C50 H50A . . 109.5 ?
S50 C50 H50B . . 109.5 ?
H50A C50 H50B . . 109.5 ?
S50 C50 H50C . . 109.5 ?
H50A C50 H50C . . 109.5 ?
H50B C50 H50C . . 109.5 ?
S50 C51 H51A . . 109.5 ?
S50 C51 H51B . . 109.5 ?
H51A C51 H51B . . 109.5 ?
S50 C51 H51C . . 109.5 ?
H51A C51 H51C . . 109.5 ?
H51B C51 H51C . . 109.5 ?
O60 S60 C61 . . 95.6(3) y
O60 S60 C60 . . 107.5(3) y
C61 S60 C60 . . 86.5(3) y
S60 C60 H60A . . 109.5 ?
S60 C60 H60B . . 109.5 ?
H60A C60 H60B . . 109.5 ?
S60 C60 H60C . . 109.5 ?
H60A C60 H60C . . 109.5 ?
H60B C60 H60C . . 109.5 ?
S60 C61 H61A . . 109.5 ?
S60 C61 H61B . . 109.5 ?
H61A C61 H61B . . 109.5 ?
S60 C61 H61C . . 109.5 ?
H61A C61 H61C . . 109.5 ?
H61B C61 H61C . . 109.5 ?
O70 S70 C71 . . 94.2(3) y
O70 S70 C70 . . 106.1(3) y
C71 S70 C70 . . 86.7(3) y
S70 C70 H70A . . 109.5 ?
S70 C70 H70B . . 109.5 ?
H70A C70 H70B . . 109.5 ?
S70 C70 H70C . . 109.5 ?
H70A C70 H70C . . 109.5 ?
H70B C70 H70C . . 109.5 ?
S70 C71 H71A . . 109.5 ?
S70 C71 H71B . . 109.5 ?
H71A C71 H71B . . 109.5 ?
S70 C71 H71C . . 109.5 ?
H71A C71 H71C . . 109.5 ?
H71B C71 H71C . . 109.5 ?

loop_
_geom_bond_atom_site_label_1
_geom_bond_atom_site_label_2
_geom_bond_site_symmetry_2
_geom_bond_distance
_geom_bond_publ_flag
C1 C2 . 1.365(5) y
C1 C2 2_756 1.365(5) y
C1 C10 . 1.480(9) y
C2 C3 . 1.343(6) y
C2 C20 . 1.500(7) y
C3 C4 . 1.400(5) y
C3 C30 . 1.407(7) y
C4 C3 2_756 1.400(5) y
C4 H4 . 0.95 ?
C10 C11 2_756 1.350(6) y
C10 C11 . 1.350(6) y
C11 C12 . 1.320(7) y
C11 H11 . 0.95 ?
C12 C13 . 1.364(6) y
C12 H12 . 0.95 ?
C13 C12 2_756 1.364(6) y
C13 C14 . 1.403(10) y
C14 N10 2_756 1.320(5) y
C14 N10 . 1.320(5) y
C15 N10 . 1.275(7) y
C15 N12 . 1.326(7) y
C15 N11 . 1.338(6) y
N11 C15 2_756 1.338(6) y
N12 H12a . 0.88 ?
N12 H12b . 0.88 ?
C20 C21 . 1.351(6) y
C20 C25 . 1.371(7) y
C21 C22 . 1.366(6) y
C21 H21 . 0.95 ?
C22 C23 . 1.372(7) y
C22 H22 . 0.95 ?
C23 C24 . 1.390(7) y
C23 C26 . 1.425(7) y
C24 C25 . 1.314(6) y
C24 H24 . 0.95 ?
C25 H25 . 0.95 ?
C26 N20 . 1.272(6) y
C26 N22 . 1.330(7) y
C27 N21 . 1.307(7) y
C27 N23 . 1.314(6) y
C27 N20 . 1.318(7) y
C28 N21 . 1.279(6) y
C28 N22 . 1.322(7) y
C28 N24 . 1.344(7) y
N23 H23a . 0.88 ?
N23 H23b . 0.88 ?
N24 H24a . 0.88 ?
N24 H24b . 0.88 ?
C30 C35 . 1.354(7) y
C30 C31 . 1.436(6) y
C31 C32 . 1.364(7) y
C31 H31 . 0.95 ?
C32 C33 . 1.321(7) y
C32 H32 . 0.95 ?
C33 C34 . 1.388(7) y
C33 C36 . 1.442(7) y
C34 C35 . 1.289(7) y
C34 H34 . 0.95 ?
C35 H35 . 0.95 ?
C36 N32 . 1.282(6) y
C36 N30 . 1.306(6) y
C37 N30 . 1.290(7) y
C37 N31 . 1.301(7) y
C37 N33 . 1.313(6) y
C38 N32 . 1.291(7) y
C38 N34 . 1.312(7) y
C38 N31 . 1.345(7) y
N33 H33a . 0.88 ?
N33 H33b . 0.88 ?
N34 H34a . 0.88 ?
N34 H34b . 0.88 ?
S40 O40 . 1.546(3) y
S40 C41 . 1.765(4) y
S40 C40 . 1.782(3) y
C40 H40a . 0.98 ?
C40 H40b . 0.98 ?
C40 H40c . 0.98 ?
C41 H41a . 0.98 ?
C41 H41b . 0.98 ?
C41 H41c . 0.98 ?
S50 O50 . 1.546(3) y
S50 C51 . 1.764(4) y
S50 C50 . 1.792(4) y
C50 H50a . 0.98 ?
C50 H50b . 0.98 ?
C50 H50c . 0.98 ?
C51 H51a . 0.98 ?
C51 H51b . 0.98 ?
C51 H51c . 0.98 ?
S60 O60 . 1.541(3) y
S60 C61 . 1.764(4) y
S60 C60 . 1.788(4) y
C60 H60a . 0.98 ?
C60 H60b . 0.98 ?
C60 H60c . 0.98 ?
C61 H61a . 0.98 ?
C61 H61b . 0.98 ?
C61 H61c . 0.98 ?
S70 O70 . 1.541(3) y
S70 C71 . 1.766(4) y
S70 C70 . 1.796(4) y
C70 H70a . 0.98 ?
C70 H70b . 0.98 ?
C70 H70c . 0.98 ?
C71 H71a . 0.98 ?
C71 H71b . 0.98 ?
C71 H71c . 0.98 ?

loop_
_geom_hbond_atom_site_label_D
_geom_hbond_atom_site_label_H
_geom_hbond_atom_site_label_A
_geom_hbond_distance_DH
_geom_hbond_distance_HA
_geom_hbond_distance_DA
_geom_hbond_angle_DHA
_geom_hbond_site_symmetry_A
N12 H12A O40 0.88 2.27 3.151(6) 174.4 5_666
N23 H23A O60 0.88 2.2 3.043(6) 160.4 7_666
N23 H23B O50 0.88 1.98 2.849(6) 170.9 6_665
N24 H24B O60 0.88 2.16 2.870(6) 136.8 1_655
N24 H24A N21 0.88 2.08 2.844(7) 144.4 7_766
N33 H33B O60 0.88 2.43 3.263(6) 159.4 6_675
N34 H34A O60 0.88 2.06 2.820(6) 144 4_656
N34 H34B N31 0.88 2.19 3.052(7) 164.5 7_776
